data_7037412
loop_
_publ_author_name
'Sekino, Mio'
'Furutachi, Hideki'
'Tasaki, Kyosuke'
'Ishikawa, Takanao'
'Mori, Shigeki'
'Fujinami, Shuhei'
'Akine, Shigehisa'
'Sakata, Yoko'
'Nomura, Takashi'
'Ogura, Takashi'
'Kitagawa, Teizo'
'Suzuki, Masatatsu'

_publ_section_title
;
 New mechanistic insight into intramolecular arene hydroxylation initiated
 by (\m-1,2-peroxo)diiron(iii) complexes with dinucleating ligands.
;
_journal_issue 2
_journal_name_full 'Dalton transactions (Cambridge, England : 2003)'
_journal_page_first 469
_journal_page_last 473
_journal_paper_doi 10.1039/c5dt04088d
_journal_volume 45
_journal_year 2015
_chemical_formula_sum 'C38.5 H44 Cl F6 Fe2 N6 O8.5 S2'
_chemical_formula_weight 1052.06
_chemical_name_systematic 1-H
_chemical_properties_physical 'Air-sensitive, Moisture-sensitive'
_space_group_IT_number 14
_symmetry_cell_setting monoclinic
_symmetry_Int_Tables_number 14
_symmetry_space_group_name_Hall '-P 2yn'
_symmetry_space_group_name_H-M 'P 1 21/n 1'
_audit_update_record
;
2015-10-10 deposited with the CCDC.
2015-11-23 downloaded from the CCDC.
;
_cell_angle_alpha 90
_cell_angle_beta 110.152(5)
_cell_angle_gamma 90
_cell_formula_units_Z 4
_cell_length_a 17.032(3)
_cell_length_b 13.852(2)
_cell_length_c 20.379(4)
_cell_measurement_reflns_used 21868
_cell_measurement_temperature 123.2
_cell_measurement_theta_max 27.5
_cell_measurement_theta_min 3.1
_cell_volume 4513.6(14)
_computing_cell_refinement CRYSTALCLEAR
_computing_data_collection CRYSTALCLEAR
_computing_data_reduction 'teXsan Ver. 1.11'
_computing_publication_material 'teXsan Ver. 1.11'
_computing_structure_refinement 'teXsan Ver. 1.10'
_computing_structure_solution SIR92
_diffrn_ambient_temperature 123.2
_diffrn_detector_area_resol_mean 14.46
_diffrn_measured_fraction_theta_full 0.9857
_diffrn_measured_fraction_theta_max 0.9857
_diffrn_measurement_device_type 'Rigaku/MSC Mercury CCD'
_diffrn_measurement_method \w
_diffrn_radiation_type 'Mo K\a'
_diffrn_radiation_wavelength 0.7107
_diffrn_reflns_av_R_equivalents 0.032
_diffrn_reflns_limit_h_max 22
_diffrn_reflns_limit_h_min -21
_diffrn_reflns_limit_k_max 16
_diffrn_reflns_limit_k_min -17
_diffrn_reflns_limit_l_max 26
_diffrn_reflns_limit_l_min -26
_diffrn_reflns_number 10614
_diffrn_reflns_theta_full 27.48
_diffrn_reflns_theta_max 27.48
_exptl_absorpt_coefficient_mu 0.876
_exptl_absorpt_correction_T_max 0.957
_exptl_absorpt_correction_T_min 0.660
_exptl_absorpt_correction_type multi-scan
_exptl_absorpt_process_details '(Jacobson, 1998)'
_exptl_crystal_colour 'pale green'
_exptl_crystal_density_diffrn 1.548
_exptl_crystal_density_method 'not measured'
_exptl_crystal_description Prism
_exptl_crystal_F_000 2160.00
_exptl_crystal_recrystallization_method 'Re-crystallisation from solvent: '
_exptl_crystal_size_max 0.400
_exptl_crystal_size_mid 0.300
_exptl_crystal_size_min 0.050
_refine_diff_density_max 2.07
_refine_diff_density_min -0.73
_refine_ls_extinction_method none
_refine_ls_goodness_of_fit_ref 1.224
_refine_ls_hydrogen_treatment noref
_refine_ls_number_parameters 595
_refine_ls_number_reflns 6913
_refine_ls_R_factor_gt 0.0461
_refine_ls_shift/su_max 0.0041
_refine_ls_structure_factor_coef F
_refine_ls_weighting_details 'w = 1/[\s^2^(Fo) + 0.00168|Fo|^2^]'
_refine_ls_weighting_scheme calc
_refine_ls_wR_factor_ref 0.0665
_reflns_number_gt 6913
_reflns_number_total 10181
_reflns_threshold_expression F^2^>3.0\s(F^2^)
_cod_data_source_file c5dt04088d2.cif
_cod_data_source_block '_1-H'
_cod_depositor_comments 'Adding full bibliography for 7037412--7037413.cif.'
_cod_original_cell_volume 4513(1)
_cod_original_formula_sum 'C38.50 H44 Cl F6 Fe2 N6 O8.50 S2 '
_cod_database_code 7037412

loop_
_symmetry_equiv_pos_as_xyz
x,y,z
1/2-x,1/2+y,1/2-z
-x,-y,-z
1/2+x,1/2-y,1/2+z

loop_
_atom_site_label
_atom_site_type_symbol
_atom_site_fract_x
_atom_site_fract_y
_atom_site_fract_z
_atom_site_U_iso_or_equiv
_atom_site_adp_type
_atom_site_occupancy
_atom_site_calc_flag
_atom_site_refinement_flags
Fe1 Fe 0.69300(3) -0.06394(3) 0.91747(3) 0.0163(1) Uani 1.00 d .
Fe2 Fe 0.70824(3) 0.15658(3) 0.93555(2) 0.0159(1) Uani 1.00 d .
O1 O 0.6496(2) 0.0587(2) 0.8643(1) 0.0191(6) Uani 1.00 d .
O2 O 0.7463(2) 0.0335(2) 0.9900(1) 0.0252(7) Uani 1.00 d .
N1 N 0.7677(2) -0.1613(2) 0.8757(1) 0.0187(7) Uani 1.00 d .
N2 N 0.5941(2) -0.1498(2) 0.8435(1) 0.0198(7) Uani 1.00 d .
N3 N 0.7323(2) -0.1820(2) 0.9961(1) 0.0189(7) Uani 1.00 d .
N4 N 0.8178(2) 0.2497(2) 0.9443(1) 0.0183(7) Uani 1.00 d .
N5 N 0.6487(2) 0.2850(2) 0.8736(2) 0.0207(7) Uani 1.00 d .
N6 N 0.7397(2) 0.2267(2) 1.0370(1) 0.0179(7) Uani 1.00 d .
C1 C 0.7136(2) -0.2440(2) 0.8400(2) 0.0220(9) Uani 1.00 d .
C2 C 0.6219(2) -0.2204(2) 0.8118(2) 0.0213(9) Uani 1.00 d .
C3 C 0.5687(3) -0.2751(3) 0.7584(2) 0.0278(10) Uani 1.00 d .
C4 C 0.4831(3) -0.2607(3) 0.7385(2) 0.034(1) Uani 1.00 d .
C5 C 0.4537(3) -0.1894(3) 0.7724(2) 0.031(1) Uani 1.00 d .
C6 C 0.5103(2) -0.1330(3) 0.8238(2) 0.0230(9) Uani 1.00 d .
C7 C 0.4813(3) -0.0520(3) 0.8575(2) 0.030(1) Uani 1.00 d .
C8 C 0.8345(2) -0.1970(3) 0.9391(2) 0.0222(9) Uani 1.00 d .
C9 C 0.7979(2) -0.2334(2) 0.9919(2) 0.0213(9) Uani 1.00 d .
C10 C 0.8305(3) -0.3118(3) 1.0336(2) 0.030(1) Uani 1.00 d .
C11 C 0.7965(3) -0.3375(3) 1.0842(2) 0.033(1) Uani 1.00 d .
C12 C 0.7311(3) -0.2838(3) 1.0900(2) 0.033(1) Uani 1.00 d .
C13 C 0.6990(2) -0.2070(3) 1.0451(2) 0.0240(9) Uani 1.00 d .
C14 C 0.6259(2) -0.1503(3) 1.0480(2) 0.029(1) Uani 1.00 d .
C15 C 0.8049(2) -0.1157(3) 0.8261(2) 0.0208(9) Uani 1.00 d .
C16 C 0.8661(2) -0.0365(3) 0.8586(2) 0.0197(8) Uani 1.00 d .
C17 C 0.9520(2) -0.0548(3) 0.8840(2) 0.0234(9) Uani 1.00 d .
C18 C 1.0087(2) 0.0188(3) 0.9131(2) 0.0264(10) Uani 1.00 d .
C19 C 0.9801(2) 0.1112(3) 0.9181(2) 0.0236(9) Uani 1.00 d .
C20 C 0.8945(2) 0.1313(3) 0.8930(2) 0.0199(8) Uani 1.00 d .
C21 C 0.8387(2) 0.0574(2) 0.8618(2) 0.0192(8) Uani 1.00 d .
C22 C 0.8639(2) 0.2334(3) 0.8949(2) 0.0229(9) Uani 1.00 d .
C23 C 0.7867(2) 0.3512(2) 0.9343(2) 0.0229(9) Uani 1.00 d .
C24 C 0.7023(2) 0.3591(2) 0.8780(2) 0.0215(9) Uani 1.00 d .
C25 C 0.6799(3) 0.4418(3) 0.8373(2) 0.027(1) Uani 1.00 d .
C26 C 0.5984(3) 0.4491(3) 0.7908(2) 0.030(1) Uani 1.00 d .
C27 C 0.5429(3) 0.3744(3) 0.7862(2) 0.0286(10) Uani 1.00 d .
C28 C 0.5697(2) 0.2927(3) 0.8283(2) 0.0245(9) Uani 1.00 d .
C29 C 0.5089(2) 0.2126(3) 0.8247(2) 0.0299(10) Uani 1.00 d .
C30 C 0.8719(2) 0.2341(3) 1.0177(2) 0.0211(9) Uani 1.00 d .
C31 C 0.8216(2) 0.2483(2) 1.0657(2) 0.0188(8) Uani 1.00 d .
C32 C 0.8563(2) 0.2845(3) 1.1330(2) 0.0245(9) Uani 1.00 d .
C33 C 0.8041(3) 0.3002(3) 1.1708(2) 0.0270(10) Uani 1.00 d .
C34 C 0.7203(2) 0.2785(3) 1.1419(2) 0.0255(9) Uani 1.00 d .
C35 C 0.6894(2) 0.2402(2) 1.0752(2) 0.0207(9) Uani 1.00 d .
C36 C 0.5998(2) 0.2121(3) 1.0403(2) 0.029(1) Uani 1.00 d .
S1 S 0.59631(6) 0.08612(7) 0.65792(5) 0.0263(2) Uani 1.00 d .
S2 S 0.80818(6) -0.03067(7) 1.19679(5) 0.0259(2) Uani 1.00 d .
F1 F 0.4708(2) 0.0151(2) 0.6873(2) 0.0591(10) Uani 1.00 d .
F2 F 0.5276(2) -0.0849(2) 0.6366(2) 0.075(1) Uani 1.00 d .
F3 F 0.4468(2) 0.0284(2) 0.5778(2) 0.0615(10) Uani 1.00 d .
F4 F 0.8395(3) 0.0000(2) 1.3297(1) 0.081(1) Uani 1.00 d .
F5 F 0.8268(2) 0.1284(2) 1.2711(1) 0.0472(8) Uani 1.00 d .
F6 F 0.7204(2) 0.0426(3) 1.2673(2) 0.089(1) Uani 1.00 d .
O3 O 0.6286(2) 0.0692(2) 0.6017(2) 0.0414(9) Uani 1.00 d .
O4 O 0.5609(2) 0.1803(2) 0.6572(2) 0.0375(8) Uani 1.00 d .
O5 O 0.6505(2) 0.0517(3) 0.7242(2) 0.063(1) Uani 1.00 d .
O6 O 0.7556(3) 0.0220(2) 1.1370(2) 0.058(1) Uani 1.00 d .
O7 O 0.8960(2) -0.0243(3) 1.2083(3) 0.067(1) Uani 1.00 d .
O8 O 0.7784(2) -0.1241(2) 1.2061(2) 0.0385(8) Uani 1.00 d .
C37 C 0.5067(3) 0.0067(3) 0.6382(3) 0.045(1) Uani 1.00 d .
C38 C 0.7980(3) 0.0388(3) 1.2689(2) 0.033(1) Uani 1.00 d .
Cl1 Cl 1.0810(2) -0.1297(2) 1.4292(1) 0.0522(7) Uani 0.50 d P
Cl2 Cl 1.0292(4) 0.0675(2) 1.4391(2) 0.096(2) Uani 0.50 d P
C39 C 1.0096(8) -0.0442(8) 1.4039(6) 0.058(4) Uani 0.50 d P
O9 O 1.1276(9) 0.0336(7) 1.4980(7) 0.098(4) Uani 0.50 d P
H1 H 0.6116 0.0671 0.8180 0.0225 Uiso 1.00 calc .
H2 H 0.7807 0.0247 1.0376 0.0297 Uiso 1.00 calc .
H3 H 0.7304 -0.2642 0.8022 0.0267 Uiso 1.00 calc .
H4 H 0.7219 -0.2956 0.8725 0.0267 Uiso 1.00 calc .
H5 H 0.5907 -0.3227 0.7355 0.0318 Uiso 1.00 calc .
H6 H 0.4442 -0.2991 0.7018 0.0406 Uiso 1.00 calc .
H7 H 0.3951 -0.1787 0.7610 0.0372 Uiso 1.00 calc .
H8 H 0.4989 -0.0626 0.9068 0.0364 Uiso 1.00 calc .
H9 H 0.5044 0.0071 0.8489 0.0364 Uiso 1.00 calc .
H10 H 0.4221 -0.0485 0.8392 0.0364 Uiso 1.00 calc .
H11 H 0.8639 -0.2478 0.9262 0.0271 Uiso 1.00 calc .
H12 H 0.8727 -0.1455 0.9588 0.0271 Uiso 1.00 calc .
H13 H 0.8766 -0.3469 1.0286 0.0350 Uiso 1.00 calc .
H14 H 0.8169 -0.3923 1.1140 0.0396 Uiso 1.00 calc .
H15 H 0.7083 -0.2988 1.1255 0.0410 Uiso 1.00 calc .
H16 H 0.6409 -0.0844 1.0562 0.0351 Uiso 1.00 calc .
H17 H 0.5811 -0.1559 1.0040 0.0351 Uiso 1.00 calc .
H18 H 0.6080 -0.1745 1.0838 0.0351 Uiso 1.00 calc .
H19 H 0.8326 -0.1649 0.8094 0.0264 Uiso 1.00 calc .
H20 H 0.7603 -0.0902 0.7871 0.0264 Uiso 1.00 calc .
H21 H 0.9712 -0.1187 0.8810 0.0284 Uiso 1.00 calc .
H22 H 1.0677 0.0061 0.9300 0.0320 Uiso 1.00 calc .
H23 H 1.0190 0.1619 0.9388 0.0283 Uiso 1.00 calc .
H24 H 0.7808 0.0720 0.8425 0.0243 Uiso 1.00 calc .
H25 H 0.8274 0.2499 0.8489 0.0268 Uiso 1.00 calc .
H26 H 0.9110 0.2752 0.9075 0.0268 Uiso 1.00 calc .
H27 H 0.7831 0.3744 0.9775 0.0273 Uiso 1.00 calc .
H28 H 0.8256 0.3908 0.9223 0.0273 Uiso 1.00 calc .
H29 H 0.7199 0.4923 0.8413 0.0318 Uiso 1.00 calc .
H30 H 0.5804 0.5055 0.7620 0.0355 Uiso 1.00 calc .
H31 H 0.4867 0.3785 0.7543 0.0332 Uiso 1.00 calc .
H32 H 0.5020 0.2052 0.8687 0.0380 Uiso 1.00 calc .
H33 H 0.4560 0.2269 0.7901 0.0380 Uiso 1.00 calc .
H34 H 0.5294 0.1536 0.8125 0.0380 Uiso 1.00 calc .
H35 H 0.8942 0.1702 1.0233 0.0262 Uiso 1.00 calc .
H36 H 0.9176 0.2789 1.0299 0.0262 Uiso 1.00 calc .
H37 H 0.9149 0.2979 1.1524 0.0298 Uiso 1.00 calc .
H38 H 0.8263 0.3246 1.2174 0.0324 Uiso 1.00 calc .
H39 H 0.6833 0.2904 1.1671 0.0292 Uiso 1.00 calc .
H40 H 0.5693 0.2239 1.0704 0.0351 Uiso 1.00 calc .
H41 H 0.5762 0.2482 0.9983 0.0351 Uiso 1.00 calc .
H42 H 0.5963 0.1448 1.0287 0.0351 Uiso 1.00 calc .

loop_
_atom_site_aniso_label
_atom_site_aniso_U_11
_atom_site_aniso_U_22
_atom_site_aniso_U_33
_atom_site_aniso_U_12
_atom_site_aniso_U_13
_atom_site_aniso_U_23
Fe1 0.0174(2) 0.0151(2) 0.0151(2) 0.0000(2) 0.0041(2) -0.0007(2)
Fe2 0.0161(2) 0.0142(2) 0.0158(2) -0.0012(2) 0.0035(2) 0.0009(2)
O1 0.020(1) 0.018(1) 0.016(1) -0.0009(9) 0.0004(10) 0.0019(9)
O2 0.037(2) 0.018(1) 0.015(1) -0.002(1) 0.001(1) 0.0012(9)
N1 0.021(1) 0.019(1) 0.015(1) 0.001(1) 0.004(1) 0.000(1)
N2 0.021(2) 0.019(1) 0.019(1) -0.003(1) 0.006(1) 0.000(1)
N3 0.023(2) 0.017(1) 0.016(1) -0.001(1) 0.006(1) 0.000(1)
N4 0.019(1) 0.016(1) 0.020(1) 0.000(1) 0.007(1) 0.002(1)
N5 0.022(2) 0.017(1) 0.021(1) 0.004(1) 0.005(1) 0.002(1)
N6 0.019(1) 0.015(1) 0.019(1) -0.001(1) 0.006(1) -0.001(1)
C1 0.027(2) 0.018(2) 0.020(2) 0.002(1) 0.006(1) -0.002(1)
C2 0.028(2) 0.018(2) 0.018(2) -0.002(1) 0.008(1) 0.003(1)
C3 0.037(2) 0.021(2) 0.024(2) -0.007(2) 0.008(2) -0.002(1)
C4 0.037(2) 0.032(2) 0.029(2) -0.012(2) 0.005(2) -0.004(2)
C5 0.025(2) 0.030(2) 0.032(2) -0.007(2) 0.005(2) 0.000(2)
C6 0.023(2) 0.021(2) 0.025(2) -0.003(1) 0.008(2) 0.004(1)
C7 0.023(2) 0.031(2) 0.037(2) -0.003(2) 0.012(2) -0.001(2)
C8 0.024(2) 0.023(2) 0.019(2) 0.005(1) 0.006(1) 0.002(1)
C9 0.026(2) 0.017(2) 0.019(2) -0.001(1) 0.005(1) -0.001(1)
C10 0.033(2) 0.027(2) 0.026(2) 0.007(2) 0.007(2) 0.004(2)
C11 0.045(3) 0.026(2) 0.028(2) 0.007(2) 0.010(2) 0.010(2)
C12 0.044(2) 0.033(2) 0.023(2) -0.003(2) 0.013(2) 0.006(2)
C13 0.029(2) 0.023(2) 0.020(2) -0.006(1) 0.007(2) -0.001(1)
C14 0.027(2) 0.037(2) 0.026(2) -0.002(2) 0.013(2) 0.002(2)
C15 0.025(2) 0.022(2) 0.014(2) 0.003(1) 0.007(1) 0.001(1)
C16 0.022(2) 0.025(2) 0.014(2) 0.002(1) 0.010(1) 0.002(1)
C17 0.024(2) 0.027(2) 0.021(2) 0.007(1) 0.010(2) 0.004(1)
C18 0.019(2) 0.036(2) 0.023(2) 0.006(2) 0.006(1) 0.006(2)
C19 0.020(2) 0.031(2) 0.019(2) -0.004(1) 0.007(1) 0.004(1)
C20 0.021(2) 0.023(2) 0.017(2) 0.000(1) 0.009(1) 0.005(1)
C21 0.018(2) 0.024(2) 0.017(2) 0.003(1) 0.009(1) 0.005(1)
C22 0.024(2) 0.022(2) 0.026(2) -0.001(1) 0.014(2) 0.003(1)
C23 0.028(2) 0.014(2) 0.028(2) -0.003(1) 0.011(2) 0.001(1)
C24 0.026(2) 0.018(2) 0.023(2) 0.000(1) 0.012(2) 0.000(1)
C25 0.038(2) 0.017(2) 0.030(2) 0.003(2) 0.018(2) 0.004(1)
C26 0.040(2) 0.026(2) 0.025(2) 0.010(2) 0.014(2) 0.008(1)
C27 0.029(2) 0.028(2) 0.024(2) 0.010(2) 0.003(2) 0.006(2)
C28 0.024(2) 0.023(2) 0.023(2) 0.003(1) 0.004(2) 0.001(1)
C29 0.020(2) 0.027(2) 0.034(2) 0.004(1) -0.002(2) 0.004(2)
C30 0.015(2) 0.023(2) 0.023(2) -0.002(1) 0.004(1) -0.002(1)
C31 0.020(2) 0.015(2) 0.020(2) -0.001(1) 0.005(1) 0.000(1)
C32 0.023(2) 0.024(2) 0.023(2) -0.004(1) 0.003(2) -0.001(1)
C33 0.034(2) 0.023(2) 0.020(2) -0.002(2) 0.004(2) -0.005(1)
C34 0.032(2) 0.024(2) 0.023(2) 0.001(2) 0.012(2) 0.000(1)
C35 0.022(2) 0.017(2) 0.024(2) 0.001(1) 0.009(1) 0.001(1)
C36 0.022(2) 0.039(2) 0.028(2) -0.004(2) 0.012(2) -0.005(2)
S1 0.0240(5) 0.0280(5) 0.0233(5) 0.0030(4) 0.0033(4) -0.0009(4)
S2 0.0351(5) 0.0218(4) 0.0229(4) -0.0022(4) 0.0128(4) -0.0025(3)
F1 0.066(2) 0.041(2) 0.093(2) 0.001(1) 0.056(2) 0.008(2)
F2 0.083(2) 0.024(1) 0.135(3) 0.002(1) 0.061(3) -0.007(2)
F3 0.047(2) 0.059(2) 0.062(2) -0.015(1) -0.002(2) -0.018(2)
F4 0.165(4) 0.042(2) 0.019(1) -0.019(2) 0.008(2) 0.000(1)
F5 0.083(2) 0.023(1) 0.040(1) -0.005(1) 0.026(1) -0.007(1)
F6 0.065(2) 0.111(3) 0.113(3) -0.014(2) 0.060(2) -0.055(3)
O3 0.049(2) 0.042(2) 0.042(2) 0.007(1) 0.027(2) 0.002(1)
O4 0.032(2) 0.023(1) 0.062(2) -0.003(1) 0.022(2) -0.006(1)
O5 0.046(2) 0.103(3) 0.033(2) 0.023(2) 0.004(2) 0.009(2)
O6 0.108(3) 0.034(2) 0.019(2) -0.001(2) 0.006(2) 0.005(1)
O7 0.047(2) 0.051(2) 0.121(4) -0.011(2) 0.051(2) -0.031(2)
O8 0.056(2) 0.028(1) 0.028(2) -0.014(1) 0.010(1) -0.005(1)
C37 0.047(3) 0.022(2) 0.071(3) -0.001(2) 0.027(3) 0.000(2)
C38 0.045(3) 0.031(2) 0.024(2) 0.000(2) 0.014(2) -0.003(2)
Cl1 0.062(2) 0.054(1) 0.052(1) 0.020(1) 0.035(1) 0.015(1)
Cl2 0.194(5) 0.045(2) 0.088(3) -0.023(2) 0.099(3) -0.008(2)
C39 0.078(8) 0.047(6) 0.074(8) 0.025(5) 0.057(7) 0.034(5)
O9 0.15(1) 0.072(6) 0.128(9) -0.023(7) 0.113(9) -0.018(6)

loop_
_atom_type_symbol
_atom_type_description
_atom_type_scat_dispersion_real
_atom_type_scat_dispersion_imag
_atom_type_scat_source
H H 0.000 0.000
;International Tables for Crystallography
(1992, Vol. C, Table 6.1.1.2)
;
C C 0.003 0.002
;International Tables for Crystallography
(1992, Vol. C, Tables 4.2.6.8 and 6.1.1.1)
;
N N 0.006 0.003
;International Tables for Crystallography
(1992, Vol. C, Tables 4.2.6.8 and 6.1.1.1)
;
O O 0.011 0.006
;International Tables for Crystallography
(1992, Vol. C, Tables 4.2.6.8 and 6.1.1.1)
;
F F 0.017 0.010
;International Tables for Crystallography
(1992, Vol. C, Tables 4.2.6.8 and 6.1.1.1)
;
S S 0.125 0.123
;International Tables for Crystallography
(1992, Vol. C, Tables 4.2.6.8 and 6.1.1.1)
;
Fe Fe 0.346 0.844
;International Tables for Crystallography
(1992, Vol. C, Tables 4.2.6.8 and 6.1.1.1)
;
Cl Cl 0.148 0.159
;International Tables for Crystallography
(1992, Vol. C, Tables 4.2.6.8 and 6.1.1.1)
;

loop_
_geom_angle_atom_site_label_1
_geom_angle_atom_site_label_2
_geom_angle_atom_site_label_3
_geom_angle
_geom_angle_publ_flag
O1 Fe1 O2 79.34(10) yes
O1 Fe1 N1 117.3(1) yes
O1 Fe1 N2 92.0(1) yes
O1 Fe1 N3 166.22(10) yes
O2 Fe1 N1 121.8(1) yes
O2 Fe1 N2 159.0(1) yes
O2 Fe1 N3 91.0(1) yes
N1 Fe1 N2 79.2(1) yes
N1 Fe1 N3 76.1(1) yes
N2 Fe1 N3 93.8(1) yes
O1 Fe2 O2 79.04(10) yes
O1 Fe2 N4 130.6(1) yes
O1 Fe2 N5 96.6(1) yes
O1 Fe2 N6 153.6(1) yes
O2 Fe2 N4 110.2(1) yes
O2 Fe2 N5 172.1(1) yes
O2 Fe2 N6 85.8(1) yes
N4 Fe2 N5 77.7(1) yes
N4 Fe2 N6 74.9(1) yes
N5 Fe2 N6 95.6(1) yes
Fe1 O1 Fe2 100.6(1) yes
Fe1 O2 Fe2 100.9(1) yes
Fe1 N1 C1 108.3(2) yes
Fe1 N1 C8 103.8(2) yes
Fe1 N1 C15 115.7(2) yes
C1 N1 C8 109.1(3) yes
C1 N1 C15 109.1(3) yes
C8 N1 C15 110.6(3) yes
Fe1 N2 C2 114.3(2) yes
Fe1 N2 C6 126.2(2) yes
C2 N2 C6 119.3(3) yes
Fe1 N3 C9 113.0(2) yes
Fe1 N3 C13 128.4(2) yes
C9 N3 C13 118.6(3) yes
Fe2 N4 C22 118.7(2) yes
Fe2 N4 C23 106.7(2) yes
Fe2 N4 C30 102.1(2) yes
C22 N4 C23 107.2(3) yes
C22 N4 C30 111.7(3) yes
C23 N4 C30 110.2(3) yes
Fe2 N5 C24 113.8(2) yes
Fe2 N5 C28 127.4(2) yes
C24 N5 C28 118.4(3) yes
Fe2 N6 C31 113.0(2) yes
Fe2 N6 C35 127.6(2) yes
C31 N6 C35 119.0(3) yes
N1 C1 C2 113.8(3) yes
N2 C2 C1 117.8(3) yes
N2 C2 C3 122.3(3) yes
C1 C2 C3 119.7(3) yes
C2 C3 C4 119.4(4) yes
C3 C4 C5 118.5(4) yes
C4 C5 C6 119.8(4) yes
N2 C6 C5 120.5(3) yes
N2 C6 C7 118.4(3) yes
C5 C6 C7 121.1(4) yes
N1 C8 C9 110.7(3) yes
N3 C9 C8 115.1(3) yes
N3 C9 C10 122.9(3) yes
C8 C9 C10 121.9(3) yes
C9 C10 C11 118.6(4) yes
C10 C11 C12 118.7(3) yes
C11 C12 C13 120.2(3) yes
N3 C13 C12 120.9(4) yes
N3 C13 C14 117.6(3) yes
C12 C13 C14 121.5(3) yes
N1 C15 C16 113.5(3) yes
C15 C16 C17 120.6(3) yes
C15 C16 C21 120.8(3) yes
C17 C16 C21 118.6(3) yes
C16 C17 C18 120.7(3) yes
C17 C18 C19 119.9(3) yes
C18 C19 C20 120.4(3) yes
C19 C20 C21 118.9(3) yes
C19 C20 C22 120.1(3) yes
C21 C20 C22 120.9(3) yes
C16 C21 C20 121.5(3) yes
N4 C22 C20 115.2(3) yes
N4 C23 C24 112.0(3) yes
N5 C24 C23 116.2(3) yes
N5 C24 C25 123.0(3) yes
C23 C24 C25 120.6(3) yes
C24 C25 C26 118.2(4) yes
C25 C26 C27 119.4(3) yes
C26 C27 C28 119.5(4) yes
N5 C28 C27 121.5(3) yes
N5 C28 C29 118.9(3) yes
C27 C28 C29 119.6(3) yes
N4 C30 C31 109.8(3) yes
N6 C31 C30 114.9(3) yes
N6 C31 C32 122.4(3) yes
C30 C31 C32 122.7(3) yes
C31 C32 C33 118.1(3) yes
C32 C33 C34 120.1(3) yes
C33 C34 C35 119.4(3) yes
N6 C35 C34 121.1(3) yes
N6 C35 C36 115.7(3) yes
C34 C35 C36 123.2(3) yes
O3 S1 O4 114.3(2) yes
O3 S1 O5 113.2(2) yes
O3 S1 C37 104.3(2) yes
O4 S1 O5 116.5(2) yes
O4 S1 C37 103.4(2) yes
O5 S1 C37 103.2(3) yes
O6 S2 O7 114.7(3) yes
O6 S2 O8 115.3(2) yes
O6 S2 C38 102.2(2) yes
O7 S2 O8 115.6(2) yes
O7 S2 C38 102.7(2) yes
O8 S2 C38 103.6(2) yes
S1 C37 F1 110.3(4) yes
S1 C37 F2 112.0(3) yes
S1 C37 F3 112.7(3) yes
F1 C37 F2 107.3(4) yes
F1 C37 F3 105.5(4) yes
F2 C37 F3 108.7(4) yes
S2 C38 F4 112.1(3) yes
S2 C38 F5 112.6(3) yes
S2 C38 F6 112.2(3) yes
F4 C38 F5 106.2(4) yes
F4 C38 F6 104.5(4) yes
F5 C38 F6 108.7(4) yes
Cl1 C39 Cl2 120.6(9) yes

loop_
_geom_bond_atom_site_label_1
_geom_bond_atom_site_label_2
_geom_bond_distance
_geom_bond_publ_flag
Fe1 O1 2.013(2) yes
Fe1 O2 1.976(3) yes
Fe1 N1 2.216(3) yes
Fe1 N2 2.185(3) yes
Fe1 N3 2.225(3) yes
Fe2 O1 1.986(2) yes
Fe2 O2 2.016(2) yes
Fe2 N4 2.224(3) yes
Fe2 N5 2.215(3) yes
Fe2 N6 2.177(3) yes
N1 C1 1.494(4) yes
N1 C8 1.482(4) yes
N1 C15 1.505(4) yes
N2 C2 1.345(4) yes
N2 C6 1.363(5) yes
N3 C9 1.351(5) yes
N3 C13 1.352(4) yes
N4 C22 1.492(4) yes
N4 C23 1.492(4) yes
N4 C30 1.478(4) yes
N5 C24 1.356(4) yes
N5 C28 1.348(5) yes
N6 C31 1.347(4) yes
N6 C35 1.356(4) yes
C1 C2 1.503(5) yes
C2 C3 1.379(5) yes
C3 C4 1.387(6) yes
C4 C5 1.393(6) yes
C5 C6 1.394(5) yes
C6 C7 1.485(5) yes
C8 C9 1.505(5) yes
C9 C10 1.374(5) yes
C10 C11 1.390(6) yes
C11 C12 1.378(6) yes
C12 C13 1.387(5) yes
C13 C14 1.490(5) yes
C15 C16 1.501(5) yes
C16 C17 1.397(5) yes
C16 C21 1.390(5) yes
C17 C18 1.389(6) yes
C18 C19 1.386(6) yes
C19 C20 1.396(5) yes
C20 C21 1.391(5) yes
C20 C22 1.512(5) yes
C23 C24 1.503(5) yes
C24 C25 1.389(5) yes
C25 C26 1.388(6) yes
C26 C27 1.384(6) yes
C27 C28 1.398(5) yes
C28 C29 1.503(5) yes
C30 C31 1.519(5) yes
C31 C32 1.387(5) yes
C32 C33 1.380(5) yes
C33 C34 1.376(6) yes
C34 C35 1.383(5) yes
C35 C36 1.496(5) yes
S1 O3 1.449(3) yes
S1 O4 1.435(3) yes
S1 O5 1.431(4) yes
S1 C37 1.811(5) yes
S2 O6 1.438(3) yes
S2 O7 1.434(4) yes
S2 O8 1.427(3) yes
S2 C38 1.815(4) yes
F1 C37 1.345(6) yes
F2 C37 1.322(5) yes
F3 C37 1.335(6) yes
F4 C38 1.312(5) yes
F5 C38 1.330(5) yes
F6 C38 1.311(6) yes
Cl1 C39 1.65(1) yes
Cl2 C39 1.69(1) yes

loop_
_geom_contact_atom_site_label_1
_geom_contact_atom_site_label_2
_geom_contact_distance
_geom_contact_site_symmetry_2
Cl1 C13 3.385(4) 4_545
Cl1 C2 3.417(4) 4_545
Cl1 N2 3.564(4) 4_545
Cl1 N3 3.589(4) 4_545
Cl1 C12 3.598(5) 4_545
Cl2 C28 3.225(5) 4_555
Cl2 C27 3.303(5) 4_555
Cl2 F4 3.365(7) .
Cl2 N5 3.460(4) 4_555
Cl2 C39 3.50(1) 3_758
Cl2 Cl2 3.512(6) 3_758
F1 C6 3.334(5) .
F1 C32 3.353(5) 4_454
F1 C5 3.387(5) .
F1 C7 3.535(5) .
F2 C22 3.314(5) 2_646
F2 C4 3.450(5) .
F2 C3 3.520(5) .
F2 C10 3.587(6) 4_444
F3 C32 3.399(5) 4_454
F3 C10 3.536(5) 4_444
F3 C30 3.588(5) 4_454
F4 C39 2.84(1) .
F4 C34 3.344(5) 2_647
F4 O9 3.39(1) 3_758
F5 C33 3.073(4) .
F5 C34 3.354(5) .
F5 C12 3.520(4) 2_657
F5 C27 3.586(5) 4_555
F6 C5 3.455(6) 3_657
F6 C7 3.502(6) 3_657
F6 C11 3.550(5) 2_657
O1 O5 2.862(4) .
O2 O6 2.949(4) .
O3 C8 3.455(5) 2_656
O3 C10 3.484(5) 2_656
O3 C23 3.531(4) 2_646
O3 C25 3.537(5) 2_646
O4 C32 3.383(5) 4_454
O4 C8 3.509(4) 2_656
O4 C15 3.575(4) 2_656
O5 C21 3.457(5) .
O5 C15 3.583(5) .
O6 C35 3.318(5) .
O6 C14 3.333(6) .
O6 N6 3.447(4) .
O7 C27 3.218(5) 4_555
O7 C4 3.288(6) 4_545
O7 C18 3.396(5) 3_757
O7 C26 3.436(6) 4_555
O8 C12 3.134(5) .
O8 C13 3.296(4) .
O8 C34 3.370(5) 2_647
O8 C14 3.391(5) .
O8 C33 3.434(5) 2_647
O9 C24 3.457(9) 4_555
O9 C35 3.50(1) 4_555
O9 C39 3.56(1) 3_758
C3 C20 3.595(5) 2_646
C15 C26 3.447(5) 2_646
C15 C25 3.518(5) 2_646
C16 C26 3.307(5) 2_646
C17 C26 3.363(5) 2_646
C26 C39 3.428(10) 4_454
C27 C39 3.542(10) 4_454
